data_8106822
loop_
_publ_author_name
'Zhao, Yan'
'Hu, Xu-Ze'
'Li, Shi-Hui'

_publ_section_title
;
 Crystal structure of
 catena-poly[diaqua-bis(\m2-5-carboxy-2-(pyridin-4-yl)benzoato-\k2
 O:N)-cobalt(II)]dihydrate, C26H24N2O12Co
;
_journal_issue 1
_journal_name_full 'Zeitschrift f\"ur Kristallographie - New Crystal Structures'
_journal_page_first 193
_journal_page_last 194
_journal_paper_doi 10.1515/ncrs-2015-0080
_journal_volume 231
_journal_year 2016
_chemical_formula_sum 'C26 H24 Co N2 O12'
_chemical_formula_weight 615.40
_space_group_IT_number 2
_space_group_name_Hall '-P 1'
_space_group_name_H-M_alt 'P -1'
_symmetry_cell_setting triclinic
_symmetry_space_group_name_H-M 'P -1'
_atom_sites_solution_hydrogens geom
_atom_sites_solution_primary direct
_atom_sites_solution_secondary difmap
_cell_angle_alpha 86.963(6)
_cell_angle_beta 88.691(5)
_cell_angle_gamma 85.404(6)
_cell_formula_units_Z 1
_cell_length_a 6.892(3)
_cell_length_b 8.469(4)
_cell_length_c 11.306(5)
_cell_measurement_reflns_used 771
_cell_measurement_temperature 293(2)
_cell_measurement_theta_max 22.31
_cell_measurement_theta_min 2.94
_cell_volume 656.8(5)
_computing_cell_refinement 'Bruker SMART'
_computing_data_collection 'Bruker SMART'
_computing_data_reduction 'Bruker SAINT'
_computing_molecular_graphics 'Bruker SHELXTL'
_computing_publication_material 'Bruker SHELXTL'
_computing_structure_refinement 'SHELXL-97 (Sheldrick, 1997)'
_computing_structure_solution 'SHELXS-97 (Sheldrick, 1990)'
_diffrn_ambient_temperature 293(2)
_diffrn_measured_fraction_theta_full 0.960
_diffrn_measured_fraction_theta_max 0.960
_diffrn_measurement_device_type 'CCD area detector'
_diffrn_measurement_method 'phi and omega scans'
_diffrn_radiation_monochromator graphite
_diffrn_radiation_source 'fine-focus sealed tube'
_diffrn_radiation_type MoK\a
_diffrn_radiation_wavelength 0.71073
_diffrn_reflns_av_R_equivalents 0.0451
_diffrn_reflns_av_sigmaI/netI 0.0943
_diffrn_reflns_limit_h_max 8
_diffrn_reflns_limit_h_min -8
_diffrn_reflns_limit_k_max 9
_diffrn_reflns_limit_k_min -10
_diffrn_reflns_limit_l_max 13
_diffrn_reflns_limit_l_min -13
_diffrn_reflns_number 4061
_diffrn_reflns_theta_full 25.50
_diffrn_reflns_theta_max 25.50
_diffrn_reflns_theta_min 2.94
_diffrn_standards_decay_% 0
_diffrn_standards_interval_count 0
_diffrn_standards_interval_time 0
_diffrn_standards_number 0
_exptl_absorpt_coefficient_mu 0.724
_exptl_absorpt_correction_T_max 0.8398
_exptl_absorpt_correction_T_min 0.7557
_exptl_absorpt_correction_type multi-scan
_exptl_absorpt_process_details sadabs
_exptl_crystal_colour red
_exptl_crystal_density_diffrn 1.556
_exptl_crystal_density_method 'not measured'
_exptl_crystal_description block
_exptl_crystal_F_000 317
_exptl_crystal_size_max 0.41
_exptl_crystal_size_mid 0.32
_exptl_crystal_size_min 0.25
_refine_diff_density_max 1.081
_refine_diff_density_min -0.694
_refine_diff_density_rms 0.098
_refine_ls_extinction_method none
_refine_ls_goodness_of_fit_ref 1.032
_refine_ls_hydrogen_treatment constr
_refine_ls_matrix_type full
_refine_ls_number_parameters 188
_refine_ls_number_reflns 2354
_refine_ls_number_restraints 0
_refine_ls_restrained_S_all 1.032
_refine_ls_R_factor_all 0.0999
_refine_ls_R_factor_gt 0.0561
_refine_ls_shift/su_max 0.000
_refine_ls_shift/su_mean 0.000
_refine_ls_structure_factor_coef Fsqd
_refine_ls_weighting_details 'calc w=1/[\s^2^(Fo^2^)+(0.0719P)^2^+0.2955P] where P=(Fo^2^+2Fc^2^)/3'
_refine_ls_weighting_scheme calc
_refine_ls_wR_factor_gt 0.1319
_refine_ls_wR_factor_ref 0.1554
_reflns_number_gt 1548
_reflns_number_total 2354
_reflns_threshold_expression >2sigma(I)
_cod_data_source_file suppl_ncrs-2015-0080_suppl.cif
_cod_data_source_block h
_cod_depositor_comments
;
The following automatic conversions were performed:

data item '_symmetry_cell_setting' value 'Triclinic' was changed to
'triclinic' in accordance with the built-in table derived from the
CIF Core dictionary named 'cif_core.dic' version 2.4.5 last updated
on 2014-11-21.

Automatic conversion script
Id: cif_fix_values 8738 2021-04-28 16:35:53Z antanas 
;
_cod_original_sg_symbol_H-M P-1
_cod_database_code 8106822

loop_
_symmetry_equiv_pos_as_xyz
'x, y, z'
'-x, -y, -z'

loop_
_atom_site_label
_atom_site_type_symbol
_atom_site_fract_x
_atom_site_fract_y
_atom_site_fract_z
_atom_site_U_iso_or_equiv
_atom_site_adp_type
_atom_site_occupancy
_atom_site_symmetry_multiplicity
_atom_site_calc_flag
_atom_site_refinement_flags
_atom_site_disorder_assembly
_atom_site_disorder_group
Co1 Co 0.5000 0.5000 0.0000 0.0200(3) Uani 1 2 d S . .
N1 N 0.4057(6) -0.2992(5) 0.1007(3) 0.0256(10) Uani 1 1 d . . .
O1 O 0.7868(5) 0.5156(4) 0.0552(3) 0.0269(8) Uani 1 1 d . . .
H1W H 0.8277 0.5859 0.0064 0.040 Uiso 1 1 d R . .
H2W H 0.8254 0.5437 0.1212 0.040 Uiso 1 1 d R . .
O2 O 0.4569(5) 0.3535(4) 0.1533(3) 0.0257(8) Uani 1 1 d . . .
O3 O 0.1596(5) 0.2745(4) 0.1301(3) 0.0317(9) Uani 1 1 d . . .
O4 O 0.1868(6) 0.3751(5) 0.7171(3) 0.0404(10) Uani 1 1 d . . .
O5 O 0.2295(7) 0.5585(5) 0.5715(3) 0.0442(11) Uani 1 1 d . . .
H5 H 0.2258 0.6182 0.6265 0.066 Uiso 1 1 calc R . .
O6 O 0.8077(5) 0.2397(4) 0.2623(3) 0.0326(9) Uani 1 1 d . . .
H3W H 0.7018 0.2746 0.2296 0.049 Uiso 1 1 d R . .
H4W H 0.8949 0.2419 0.2244 0.049 Uiso 1 1 d R . .
C1 C 0.5119(7) -0.1734(6) 0.1023(4) 0.0273(12) Uani 1 1 d . . .
H1A H 0.6150 -0.1676 0.0481 0.033 Uiso 1 1 calc R . .
C2 C 0.4785(7) -0.0522(6) 0.1786(4) 0.0259(12) Uani 1 1 d . . .
H2 H 0.5571 0.0322 0.1753 0.031 Uiso 1 1 calc R . .
C3 C 0.3257(7) -0.0582(6) 0.2606(4) 0.0220(11) Uani 1 1 d . . .
C4 C 0.2152(8) -0.1864(6) 0.2585(4) 0.0313(13) Uani 1 1 d . . .
H4 H 0.1110 -0.1943 0.3116 0.038 Uiso 1 1 calc R . .
C5 C 0.2564(7) -0.3044(6) 0.1784(4) 0.0309(13) Uani 1 1 d . . .
H5A H 0.1782 -0.3889 0.1788 0.037 Uiso 1 1 calc R . .
C6 C 0.2931(7) 0.0655(6) 0.3502(4) 0.0227(11) Uani 1 1 d . . .
C7 C 0.2992(7) 0.2264(6) 0.3171(4) 0.0193(11) Uani 1 1 d . . .
C8 C 0.2815(7) 0.3375(6) 0.4027(4) 0.0254(12) Uani 1 1 d . . .
H8 H 0.2912 0.4441 0.3811 0.031 Uiso 1 1 calc R . .
C9 C 0.2491(7) 0.2907(6) 0.5217(4) 0.0240(11) Uani 1 1 d . . .
C10 C 0.2408(7) 0.1319(6) 0.5538(4) 0.0279(12) Uani 1 1 d . . .
H10 H 0.2204 0.1002 0.6328 0.033 Uiso 1 1 calc R . .
C11 C 0.2625(7) 0.0191(6) 0.4687(4) 0.0270(12) Uani 1 1 d . . .
H11 H 0.2567 -0.0877 0.4909 0.032 Uiso 1 1 calc R . .
C12 C 0.2220(7) 0.4110(6) 0.6139(4) 0.0272(12) Uani 1 1 d . . .
C13 C 0.3065(7) 0.2872(6) 0.1901(4) 0.0213(11) Uani 1 1 d . . .

loop_
_atom_site_aniso_label
_atom_site_aniso_U_11
_atom_site_aniso_U_22
_atom_site_aniso_U_33
_atom_site_aniso_U_23
_atom_site_aniso_U_13
_atom_site_aniso_U_12
Co1 0.0234(6) 0.0218(6) 0.0146(5) -0.0009(4) 0.0017(4) -0.0009(4)
N1 0.031(2) 0.023(3) 0.022(2) -0.0053(18) 0.0030(18) 0.002(2)
O1 0.032(2) 0.029(2) 0.0198(17) -0.0012(15) -0.0022(15) -0.0042(16)
O2 0.0258(19) 0.029(2) 0.0218(18) 0.0027(15) 0.0020(14) -0.0056(16)
O3 0.030(2) 0.042(2) 0.0235(19) 0.0058(17) -0.0008(15) -0.0105(17)
O4 0.061(3) 0.042(3) 0.0185(19) -0.0076(17) 0.0077(18) -0.009(2)
O5 0.075(3) 0.035(3) 0.024(2) -0.0104(18) 0.008(2) -0.009(2)
O6 0.034(2) 0.038(2) 0.0264(19) -0.0027(17) 0.0002(16) -0.0017(17)
C1 0.028(3) 0.027(3) 0.028(3) -0.002(2) 0.009(2) -0.005(2)
C2 0.032(3) 0.022(3) 0.023(3) -0.002(2) 0.005(2) -0.003(2)
C3 0.027(3) 0.023(3) 0.015(2) -0.004(2) 0.003(2) 0.003(2)
C4 0.032(3) 0.033(3) 0.029(3) -0.006(2) 0.012(2) -0.002(3)
C5 0.031(3) 0.027(3) 0.034(3) -0.006(2) 0.006(2) -0.003(2)
C6 0.022(3) 0.023(3) 0.023(3) -0.004(2) 0.004(2) 0.000(2)
C7 0.022(3) 0.023(3) 0.013(2) 0.001(2) 0.0011(19) -0.002(2)
C8 0.029(3) 0.023(3) 0.023(3) 0.002(2) 0.003(2) -0.003(2)
C9 0.023(3) 0.029(3) 0.021(3) -0.006(2) 0.003(2) -0.002(2)
C10 0.030(3) 0.037(4) 0.016(2) -0.003(2) 0.006(2) -0.001(2)
C11 0.032(3) 0.025(3) 0.022(3) 0.005(2) 0.002(2) 0.000(2)
C12 0.028(3) 0.024(3) 0.030(3) -0.007(2) 0.002(2) 0.001(2)
C13 0.026(3) 0.019(3) 0.018(2) 0.000(2) 0.004(2) 0.000(2)

loop_
_atom_type_symbol
_atom_type_description
_atom_type_scat_dispersion_real
_atom_type_scat_dispersion_imag
_atom_type_scat_source
C C 0.0033 0.0016 'International Tables Vol C Tables 4.2.6.8 and 6.1.1.4'
H H 0.0000 0.0000 'International Tables Vol C Tables 4.2.6.8 and 6.1.1.4'
Co Co 0.3494 0.9721 'International Tables Vol C Tables 4.2.6.8 and 6.1.1.4'
N N 0.0061 0.0033 'International Tables Vol C Tables 4.2.6.8 and 6.1.1.4'
O O 0.0106 0.0060 'International Tables Vol C Tables 4.2.6.8 and 6.1.1.4'

loop_
_geom_angle_atom_site_label_1
_geom_angle_atom_site_label_2
_geom_angle_atom_site_label_3
_geom_angle
_geom_angle_site_symmetry_1
_geom_angle_site_symmetry_3
O1 Co1 O1 180.0(2) 2_665 .
O1 Co1 O2 92.27(12) 2_665 .
O1 Co1 O2 87.73(12) . .
O1 Co1 O2 87.73(12) 2_665 2_665
O1 Co1 O2 92.27(12) . 2_665
O2 Co1 O2 180.00(15) . 2_665
O1 Co1 N1 89.76(14) 2_665 2_655
O1 Co1 N1 90.24(14) . 2_655
O2 Co1 N1 91.64(14) . 2_655
O2 Co1 N1 88.36(14) 2_665 2_655
O1 Co1 N1 90.24(14) 2_665 1_565
O1 Co1 N1 89.76(14) . 1_565
O2 Co1 N1 88.36(14) . 1_565
O2 Co1 N1 91.64(14) 2_665 1_565
N1 Co1 N1 180.0(3) 2_655 1_565
C5 N1 C1 116.8(4) . .
C5 N1 Co1 121.3(4) . 1_545
C1 N1 Co1 121.0(3) . 1_545
Co1 O1 H1W 102.4 . .
Co1 O1 H2W 128.6 . .
H1W O1 H2W 102.7 . .
C13 O2 Co1 130.0(3) . .
C12 O5 H5 109.5 . .
H3W O6 H4W 115.4 . .
N1 C1 C2 124.4(4) . .
N1 C1 H1A 117.8 . .
C2 C1 H1A 117.8 . .
C1 C2 C3 119.0(5) . .
C1 C2 H2 120.5 . .
C3 C2 H2 120.5 . .
C4 C3 C2 116.8(5) . .
C4 C3 C6 122.7(4) . .
C2 C3 C6 120.5(5) . .
C3 C4 C5 121.3(5) . .
C3 C4 H4 119.4 . .
C5 C4 H4 119.4 . .
N1 C5 C4 121.7(5) . .
N1 C5 H5A 119.1 . .
C4 C5 H5A 119.1 . .
C11 C6 C7 119.7(5) . .
C11 C6 C3 119.4(5) . .
C7 C6 C3 120.8(4) . .
C8 C7 C6 119.7(4) . .
C8 C7 C13 117.3(4) . .
C6 C7 C13 122.7(4) . .
C7 C8 C9 120.5(5) . .
C7 C8 H8 119.8 . .
C9 C8 H8 119.8 . .
C10 C9 C8 119.6(5) . .
C10 C9 C12 119.8(4) . .
C8 C9 C12 120.7(5) . .
C9 C10 C11 120.3(4) . .
C9 C10 H10 119.8 . .
C11 C10 H10 119.8 . .
C10 C11 C6 120.2(5) . .
C10 C11 H11 119.9 . .
C6 C11 H11 119.9 . .
O4 C12 O5 123.7(5) . .
O4 C12 C9 122.4(5) . .
O5 C12 C9 113.8(4) . .
O3 C13 O2 125.0(4) . .
O3 C13 C7 116.9(4) . .
O2 C13 C7 118.0(4) . .

loop_
_geom_bond_atom_site_label_1
_geom_bond_atom_site_label_2
_geom_bond_distance
_geom_bond_site_symmetry_2
Co1 O1 2.102(3) 2_665
Co1 O1 2.102(3) .
Co1 O2 2.108(3) .
Co1 O2 2.108(3) 2_665
Co1 N1 2.146(4) 2_655
Co1 N1 2.146(4) 1_565
N1 C5 1.339(6) .
N1 C1 1.341(6) .
N1 Co1 2.146(4) 1_545
O1 H1W 0.8501 .
O1 H2W 0.8500 .
O2 C13 1.269(5) .
O3 C13 1.247(6) .
O4 C12 1.214(6) .
O5 C12 1.319(6) .
O5 H5 0.8200 .
O6 H3W 0.8496 .
O6 H4W 0.7314 .
C1 C2 1.378(7) .
C1 H1A 0.9300 .
C2 C3 1.389(6) .
C2 H2 0.9300 .
C3 C4 1.377(7) .
C3 C6 1.497(6) .
C4 C5 1.392(7) .
C4 H4 0.9300 .
C5 H5A 0.9300 .
C6 C11 1.392(6) .
C6 C7 1.397(7) .
C7 C8 1.382(6) .
C7 C13 1.500(6) .
C8 C9 1.400(6) .
C8 H8 0.9300 .
C9 C10 1.379(7) .
C9 C12 1.495(7) .
C10 C11 1.388(7) .
C10 H10 0.9300 .
C11 H11 0.9300 .

loop_
_geom_hbond_atom_site_label_D
_geom_hbond_atom_site_label_H
_geom_hbond_atom_site_label_A
_geom_hbond_distance_DH
_geom_hbond_distance_HA
_geom_hbond_distance_DA
_geom_hbond_angle_DHA
_geom_hbond_site_symmetry_A
O6 H4W O3 0.73 2.12 2.847(5) 171.7 1_655
O6 H3W O2 0.85 1.97 2.815(5) 179.4 .
O1 H2W O4 0.85 1.99 2.797(5) 159.3 2_666
O1 H1W O3 0.85 1.90 2.713(5) 159.9 2_665

loop_
_geom_torsion_atom_site_label_1
_geom_torsion_atom_site_label_2
_geom_torsion_atom_site_label_3
_geom_torsion_atom_site_label_4
_geom_torsion
_geom_torsion_site_symmetry_1
_geom_torsion_site_symmetry_2
_geom_torsion_site_symmetry_3
_geom_torsion_site_symmetry_4
O1 Co1 O2 C13 -0.2(4) 2_665 . . .
O1 Co1 O2 C13 179.8(4) . . . .
O2 Co1 O2 C13 3(100) 2_665 . . .
N1 Co1 O2 C13 -90.0(4) 2_655 . . .
N1 Co1 O2 C13 90.0(4) 1_565 . . .
C5 N1 C1 C2 0.8(8) . . . .
Co1 N1 C1 C2 -169.1(4) 1_545 . . .
N1 C1 C2 C3 0.2(8) . . . .
C1 C2 C3 C4 -0.8(7) . . . .
C1 C2 C3 C6 175.9(4) . . . .
C2 C3 C4 C5 0.4(8) . . . .
C6 C3 C4 C5 -176.2(5) . . . .
C1 N1 C5 C4 -1.1(8) . . . .
Co1 N1 C5 C4 168.7(4) 1_545 . . .
C3 C4 C5 N1 0.5(8) . . . .
C4 C3 C6 C11 44.2(7) . . . .
C2 C3 C6 C11 -132.2(5) . . . .
C4 C3 C6 C7 -137.8(5) . . . .
C2 C3 C6 C7 45.7(7) . . . .
C11 C6 C7 C8 2.2(7) . . . .
C3 C6 C7 C8 -175.7(4) . . . .
C11 C6 C7 C13 -172.2(4) . . . .
C3 C6 C7 C13 9.9(7) . . . .
C6 C7 C8 C9 -2.8(7) . . . .
C13 C7 C8 C9 171.9(4) . . . .
C7 C8 C9 C10 2.0(7) . . . .
C7 C8 C9 C12 -177.6(4) . . . .
C8 C9 C10 C11 -0.6(7) . . . .
C12 C9 C10 C11 179.0(4) . . . .
C9 C10 C11 C6 0.0(8) . . . .
C7 C6 C11 C10 -0.9(7) . . . .
C3 C6 C11 C10 177.1(5) . . . .
C10 C9 C12 O4 -2.2(8) . . . .
C8 C9 C12 O4 177.3(5) . . . .
C10 C9 C12 O5 -178.7(5) . . . .
C8 C9 C12 O5 0.8(7) . . . .
Co1 O2 C13 O3 13.1(7) . . . .
Co1 O2 C13 C7 -163.6(3) . . . .
C8 C7 C13 O3 -107.5(5) . . . .
C6 C7 C13 O3 67.0(6) . . . .
C8 C7 C13 O2 69.4(6) . . . .
C6 C7 C13 O2 -116.0(5) . . . .
